data_1514350
loop_
_publ_author_name
'Naidoo, Jacinth'
'De Jesus-Cortes, Hector'
'Huntington, Paula'
'Estill, Sandi'
'Morlock, Lorraine K.'
'Starwalt, Ruth'
'Mangano, Thomas J.'
'Williams, Noelle S.'
'Pieper, Andrew A.'
'Ready, Joseph M.'

_publ_section_title
;
 Discovery of a Neuroprotective Chemical,
 (S)-N-(3-(3,6-Dibromo-9H-carbazol-9-yl)-2-fluoropropyl)-6-methoxypyridin-2-amine
 [(-)-P7C3-S243], with Improved Druglike Properties.
;
_journal_issue 9
_journal_name_full 'Journal of medicinal chemistry'
_journal_page_first 3746
_journal_page_last 3754
_journal_paper_doi 10.1021/jm401919s
_journal_volume 57
_journal_year 2014
_chemical_absolute_configuration ad
_chemical_formula_moiety 'C21 H18 Br2 F N3 O'
_chemical_formula_sum 'C21 H18 Br2 F N3 O'
_chemical_formula_weight 507.20
_chemical_name_systematic
;
 ?
;
_space_group_IT_number 18
_symmetry_cell_setting orthorhombic
_symmetry_space_group_name_Hall 'P 2 2ab'
_symmetry_space_group_name_H-M 'P 21 21 2'
_atom_sites_solution_hydrogens geom
_atom_sites_solution_primary direct
_atom_sites_solution_secondary difmap
_audit_creation_method SHELXL-97
_cell_angle_alpha 90.00
_cell_angle_beta 90.00
_cell_angle_gamma 90.00
_cell_formula_units_Z 4
_cell_length_a 19.716(5)
_cell_length_b 23.201(6)
_cell_length_c 4.2513(10)
_cell_measurement_reflns_used 17594
_cell_measurement_temperature 163(2)
_cell_measurement_theta_max 27.5
_cell_measurement_theta_min 3.0
_cell_volume 1944.7(8)
_computing_cell_refinement 'CrystalClear (Rigaku Inc., 2008)'
_computing_data_collection 'CrystalClear (Rigaku Inc., 2008)'
_computing_data_reduction 'CrystalClear (Rigaku Inc., 2008)'
_computing_molecular_graphics 'XP SHELXTL/PC, Siemens Analytical'
_computing_structure_refinement 'XL SHELXTL/PC, Siemens Analytical'
_computing_structure_solution
;

SIR97 - Altomare A., Burla M.C., Camalli M., Cascarano G.L., Giacovazzo C., 
Guagliardi A., Moliterni A.G.G., Polidori G.,Spagna R.
;
_diffrn_ambient_temperature 163(2)
_diffrn_measured_fraction_theta_full 0.997
_diffrn_measured_fraction_theta_max 0.997
_diffrn_measurement_device_type 'Rigaku SCX-Mini with Mercury 2 CCD'
_diffrn_measurement_method \w-scans
_diffrn_radiation_monochromator graphite
_diffrn_radiation_source 'fine-focus sealed tube'
_diffrn_radiation_type MoK\a
_diffrn_radiation_wavelength 0.71075
_diffrn_reflns_av_R_equivalents 0.0798
_diffrn_reflns_av_sigmaI/netI 0.0698
_diffrn_reflns_limit_h_max 25
_diffrn_reflns_limit_h_min -25
_diffrn_reflns_limit_k_max 30
_diffrn_reflns_limit_k_min -29
_diffrn_reflns_limit_l_max 5
_diffrn_reflns_limit_l_min -5
_diffrn_reflns_number 17545
_diffrn_reflns_theta_full 27.48
_diffrn_reflns_theta_max 27.48
_diffrn_reflns_theta_min 3.22
_exptl_absorpt_coefficient_mu 4.195
_exptl_absorpt_correction_T_max 1.00
_exptl_absorpt_correction_T_min 0.465
_exptl_absorpt_correction_type multi-scan
_exptl_absorpt_process_details
;
Abscor. T. Higashi (2001). The Rigaku Corporation, Tokyo, Japan.
;
_exptl_crystal_colour colorless
_exptl_crystal_density_diffrn 1.732
_exptl_crystal_density_method 'not measured'
_exptl_crystal_description needles
_exptl_crystal_F_000 1008
_exptl_crystal_size_max 0.50
_exptl_crystal_size_mid 0.06
_exptl_crystal_size_min 0.04
_refine_diff_density_max 0.862
_refine_diff_density_min -0.447
_refine_diff_density_rms 0.092
_refine_ls_abs_structure_details 'Flack H D (1983), Acta Cryst. A39, 876-881'
_refine_ls_abs_structure_Flack 0.030(12)
_refine_ls_extinction_method none
_refine_ls_goodness_of_fit_ref 1.023
_refine_ls_hydrogen_treatment mixed
_refine_ls_matrix_type full
_refine_ls_number_parameters 258
_refine_ls_number_reflns 4466
_refine_ls_number_restraints 0
_refine_ls_restrained_S_all 1.023
_refine_ls_R_factor_all 0.0542
_refine_ls_R_factor_gt 0.0435
_refine_ls_shift/su_max 0.001
_refine_ls_shift/su_mean 0.000
_refine_ls_structure_factor_coef Fsqd
_refine_ls_weighting_details 'calc w=1/[\s^2^(Fo^2^)+(0.0439P)^2^] where P=(Fo^2^+2Fc^2^)/3'
_refine_ls_weighting_scheme calc
_refine_ls_wR_factor_gt 0.0931
_refine_ls_wR_factor_ref 0.0980
_reflns_number_gt 3864
_reflns_number_total 4466
_reflns_threshold_expression >2sigma(I)
_cod_data_source_file jm401919s_si_002.cif
_cod_data_source_block shelxl
_cod_depositor_comments
;
The following automatic conversions were performed:

'_symmetry_cell_setting' value 'Orthorhombic' changed to
'orthorhombic' according to
/usr/data/users/saulius/crontab/automatic-downloads/rss-feeds/ACS/lib/dictionaries/cif_core.dic
dictionary named 'cif_core.dic' version 2.4.2 from 2011-04-26.

Automatic conversion script
Id: cif_fix_values 2281 2013-09-26 08:29:07Z andrius 

 Adding full bibliography for 1514350.cif.
;
_cod_original_cell_volume 1944.6(8)
_cod_original_sg_symbol_H-M P21212
_cod_database_code 1514350

loop_
_symmetry_equiv_pos_as_xyz
'x, y, z'
'-x, -y, z'
'x+1/2, -y+1/2, -z'
'-x+1/2, y+1/2, -z'

loop_
_atom_site_label
_atom_site_type_symbol
_atom_site_fract_x
_atom_site_fract_y
_atom_site_fract_z
_atom_site_U_iso_or_equiv
_atom_site_adp_type
_atom_site_occupancy
_atom_site_symmetry_multiplicity
_atom_site_calc_flag
_atom_site_refinement_flags
C1 C 0.46413(19) 0.14596(17) 0.4662(10) 0.0244(9) Uani 1 1 d .
C2 C 0.4287(2) 0.09317(19) 0.4498(10) 0.0284(9) Uani 1 1 d .
H2 H 0.4465 0.0613 0.3361 0.034 Uiso 1 1 calc R
C3 C 0.3678(2) 0.08931(18) 0.6033(10) 0.0279(9) Uani 1 1 d .
H3 H 0.3429 0.0543 0.5968 0.033 Uiso 1 1 calc R
C4 C 0.34190(19) 0.13628(17) 0.7691(10) 0.0270(9) Uani 1 1 d .
C5 C 0.37562(19) 0.18763(16) 0.7957(10) 0.0226(8) Uani 1 1 d .
H5 H 0.3574 0.2187 0.9142 0.027 Uiso 1 1 calc R
C6 C 0.43786(19) 0.19247(16) 0.6417(9) 0.0232(9) Uani 1 1 d .
C8 C 0.48661(19) 0.23884(17) 0.6157(9) 0.0217(8) Uani 1 1 d .
C9 C 0.4895(2) 0.29503(17) 0.7358(10) 0.0266(9) Uani 1 1 d .
H9 H 0.4539 0.3098 0.8632 0.032 Uiso 1 1 calc R
C10 C 0.5448(2) 0.32816(17) 0.6652(10) 0.0285(9) Uani 1 1 d .
C11 C 0.5981(2) 0.30705(19) 0.4778(11) 0.0328(10) Uani 1 1 d .
H11 H 0.6361 0.3311 0.4362 0.039 Uiso 1 1 calc R
C12 C 0.5963(2) 0.25238(19) 0.3539(10) 0.0300(10) Uani 1 1 d .
H12 H 0.6320 0.2384 0.2243 0.036 Uiso 1 1 calc R
C13 C 0.54015(19) 0.21809(17) 0.4254(10) 0.0241(9) Uani 1 1 d .
C14 C 0.5671(2) 0.12723(19) 0.1241(9) 0.0291(9) Uani 1 1 d .
H14A H 0.5916 0.1533 -0.0211 0.035 Uiso 1 1 calc R
H14B H 0.5376 0.1019 -0.0041 0.035 Uiso 1 1 calc R
C15 C 0.6181(2) 0.09049(17) 0.2978(9) 0.0223(8) Uani 1 1 d .
H15 H 0.6421 0.1148 0.4569 0.027 Uiso 1 1 calc R
C16 C 0.66998(19) 0.06283(17) 0.0832(9) 0.0250(9) Uani 1 1 d .
H16A H 0.6461 0.0390 -0.0750 0.030 Uiso 1 1 calc R
H16B H 0.6949 0.0935 -0.0304 0.030 Uiso 1 1 calc R
C17 C 0.7743(2) 0.05053(17) 0.3960(9) 0.0249(9) Uani 1 1 d .
C18 C 0.8283(2) 0.01567(18) 0.4875(11) 0.0313(10) Uani 1 1 d .
H18 H 0.8276 -0.0247 0.4491 0.038 Uiso 1 1 calc R
C19 C 0.8826(2) 0.0411(2) 0.6346(12) 0.0396(12) Uani 1 1 d .
H19 H 0.9202 0.0184 0.6990 0.048 Uiso 1 1 calc R
C20 C 0.8822(2) 0.1005(2) 0.6892(12) 0.0409(11) Uani 1 1 d .
H20 H 0.9194 0.1193 0.7870 0.049 Uiso 1 1 calc R
C21 C 0.8253(2) 0.13070(18) 0.5949(11) 0.0305(10) Uani 1 1 d .
C22 C 0.7644(2) 0.21941(18) 0.5694(13) 0.0395(12) Uani 1 1 d .
H22A H 0.7570 0.2151 0.3427 0.059 Uiso 1 1 calc R
H22B H 0.7699 0.2603 0.6204 0.059 Uiso 1 1 calc R
H22C H 0.7253 0.2039 0.6837 0.059 Uiso 1 1 calc R
Br1 Br 0.25482(2) 0.127270(18) 0.96122(11) 0.03219(13) Uani 1 1 d .
Br2 Br 0.55229(3) 0.40469(2) 0.82398(13) 0.04194(15) Uani 1 1 d .
N1 N 0.52474(16) 0.16165(14) 0.3327(8) 0.0254(7) Uani 1 1 d .
N2 N 0.71825(18) 0.02702(15) 0.2508(9) 0.0271(8) Uani 1 1 d .
H2N H 0.726(2) -0.0037(19) 0.164(11) 0.032 Uiso 1 1 d .
N3 N 0.77250(17) 0.10764(14) 0.4497(8) 0.0259(8) Uani 1 1 d .
O1 O 0.82451(16) 0.18853(12) 0.6595(9) 0.0396(8) Uani 1 1 d .
F1 F 0.58171(11) 0.04656(10) 0.4550(6) 0.0296(5) Uani 1 1 d .

loop_
_atom_site_aniso_label
_atom_site_aniso_U_11
_atom_site_aniso_U_22
_atom_site_aniso_U_33
_atom_site_aniso_U_23
_atom_site_aniso_U_13
_atom_site_aniso_U_12
C1 0.018(2) 0.027(2) 0.028(2) 0.0019(18) -0.0051(17) 0.0029(16)
C2 0.030(2) 0.026(2) 0.030(2) -0.001(2) -0.0068(18) 0.0043(18)
C3 0.026(2) 0.024(2) 0.033(2) 0.001(2) -0.0113(17) -0.0038(18)
C4 0.0162(19) 0.032(2) 0.032(2) 0.0042(19) -0.0032(16) -0.0012(17)
C5 0.018(2) 0.0219(19) 0.028(2) 0.0009(18) -0.0053(17) 0.0014(16)
C6 0.021(2) 0.022(2) 0.027(2) 0.0044(18) -0.0035(17) 0.0024(17)
C8 0.0164(19) 0.027(2) 0.021(2) 0.0011(17) -0.0013(15) 0.0034(16)
C9 0.020(2) 0.027(2) 0.033(2) 0.0035(19) 0.0032(17) 0.0029(17)
C10 0.033(2) 0.0209(19) 0.032(2) 0.0021(19) -0.001(2) -0.0038(18)
C11 0.020(2) 0.038(2) 0.040(3) 0.010(2) 0.005(2) -0.0050(18)
C12 0.019(2) 0.039(2) 0.032(2) 0.003(2) 0.0065(17) 0.0055(18)
C13 0.020(2) 0.026(2) 0.026(2) 0.0035(18) -0.0026(17) 0.0020(16)
C14 0.030(2) 0.034(2) 0.023(2) 0.0014(19) -0.0002(16) 0.009(2)
C15 0.025(2) 0.0223(19) 0.0197(19) 0.0002(18) 0.0014(16) -0.0004(17)
C16 0.021(2) 0.029(2) 0.025(2) -0.0052(18) -0.0037(17) 0.0002(17)
C17 0.023(2) 0.030(2) 0.023(2) -0.0025(18) 0.0081(16) -0.0007(17)
C18 0.026(2) 0.026(2) 0.042(3) -0.003(2) 0.004(2) 0.0052(17)
C19 0.025(2) 0.041(3) 0.052(3) -0.002(3) -0.005(2) 0.010(2)
C20 0.027(2) 0.044(3) 0.051(3) -0.009(3) -0.009(2) 0.000(2)
C21 0.024(2) 0.027(2) 0.041(3) -0.004(2) -0.0002(18) -0.0013(18)
C22 0.032(3) 0.025(2) 0.061(3) -0.001(2) -0.002(2) 0.0009(19)
Br1 0.0198(2) 0.0330(2) 0.0438(3) 0.00748(19) -0.00267(18) -0.00467(17)
Br2 0.0399(3) 0.0306(2) 0.0553(3) -0.0039(2) 0.0081(2) -0.0145(2)
N1 0.0230(18) 0.0258(18) 0.0275(17) -0.0009(16) -0.0008(14) 0.0074(14)
N2 0.0241(19) 0.0236(18) 0.034(2) -0.0045(16) 0.0006(15) 0.0037(15)
N3 0.0231(17) 0.0272(18) 0.0275(17) -0.0017(15) 0.0050(14) 0.0002(14)
O1 0.0301(18) 0.0269(16) 0.062(2) -0.0084(16) -0.0124(16) -0.0008(13)
F1 0.0235(12) 0.0308(12) 0.0345(13) 0.0059(12) 0.0016(10) 0.0000(10)

loop_
_atom_type_symbol
_atom_type_description
_atom_type_scat_dispersion_real
_atom_type_scat_dispersion_imag
_atom_type_scat_source
C C 0.0033 0.0016 'International Tables Vol C Tables 4.2.6.8 and 6.1.1.4'
H H 0.0000 0.0000 'International Tables Vol C Tables 4.2.6.8 and 6.1.1.4'
Br Br -0.2901 2.4595 'International Tables Vol C Tables 4.2.6.8 and 6.1.1.4'
N N 0.0061 0.0033 'International Tables Vol C Tables 4.2.6.8 and 6.1.1.4'
O O 0.0106 0.0060 'International Tables Vol C Tables 4.2.6.8 and 6.1.1.4'
F F 0.0171 0.0103 'International Tables Vol C Tables 4.2.6.8 and 6.1.1.4'

loop_
_geom_angle_atom_site_label_1
_geom_angle_atom_site_label_2
_geom_angle_atom_site_label_3
_geom_angle
N1 C1 C6 109.6(3)
N1 C1 C2 129.9(4)
C6 C1 C2 120.5(4)
C3 C2 C1 117.8(4)
C3 C2 H2 121.1
C1 C2 H2 121.1
C2 C3 C4 120.7(4)
C2 C3 H3 119.6
C4 C3 H3 119.6
C5 C4 C3 122.9(4)
C5 C4 Br1 119.7(3)
C3 C4 Br1 117.3(3)
C4 C5 C6 117.3(4)
C4 C5 H5 121.4
C6 C5 H5 121.4
C5 C6 C1 120.6(4)
C5 C6 C8 132.8(4)
C1 C6 C8 106.5(3)
C9 C8 C13 119.7(4)
C9 C8 C6 133.7(4)
C13 C8 C6 106.6(3)
C10 C9 C8 118.4(4)
C10 C9 H9 120.8
C8 C9 H9 120.8
C9 C10 C11 121.6(4)
C9 C10 Br2 120.5(3)
C11 C10 Br2 117.8(3)
C12 C11 C10 121.3(4)
C12 C11 H11 119.4
C10 C11 H11 119.4
C11 C12 C13 117.6(4)
C11 C12 H12 121.2
C13 C12 H12 121.2
C12 C13 N1 130.0(4)
C12 C13 C8 121.5(4)
N1 C13 C8 108.5(3)
N1 C14 C15 113.2(3)
N1 C14 H14A 108.9
C15 C14 H14A 108.9
N1 C14 H14B 108.9
C15 C14 H14B 108.9
H14A C14 H14B 107.8
F1 C15 C14 107.5(3)
F1 C15 C16 108.8(3)
C14 C15 C16 113.3(3)
F1 C15 H15 109.1
C14 C15 H15 109.1
C16 C15 H15 109.1
N2 C16 C15 113.0(3)
N2 C16 H16A 109.0
C15 C16 H16A 109.0
N2 C16 H16B 109.0
C15 C16 H16B 109.0
H16A C16 H16B 107.8
N3 C17 N2 116.4(4)
N3 C17 C18 123.0(4)
N2 C17 C18 120.5(4)
C19 C18 C17 118.3(4)
C19 C18 H18 120.8
C17 C18 H18 120.8
C18 C19 C20 119.6(4)
C18 C19 H19 120.2
C20 C19 H19 120.2
C21 C20 C19 117.1(4)
C21 C20 H20 121.4
C19 C20 H20 121.4
N3 C21 O1 118.7(4)
N3 C21 C20 124.7(4)
O1 C21 C20 116.6(4)
O1 C22 H22A 109.5
O1 C22 H22B 109.5
H22A C22 H22B 109.5
O1 C22 H22C 109.5
H22A C22 H22C 109.5
H22B C22 H22C 109.5
C1 N1 C13 108.7(3)
C1 N1 C14 127.3(3)
C13 N1 C14 124.0(3)
C17 N2 C16 121.3(3)
C17 N2 H2N 114(3)
C16 N2 H2N 113(3)
C21 N3 C17 117.2(4)
C21 O1 C22 116.4(3)

loop_
_geom_bond_atom_site_label_1
_geom_bond_atom_site_label_2
_geom_bond_distance
C1 N1 1.372(5)
C1 C6 1.410(5)
C1 C2 1.412(6)
C2 C3 1.370(6)
C2 H2 0.9500
C3 C4 1.395(6)
C3 H3 0.9500
C4 C5 1.369(5)
C4 Br1 1.913(4)
C5 C6 1.395(5)
C5 H5 0.9500
C6 C8 1.447(5)
C8 C9 1.401(5)
C8 C13 1.414(5)
C9 C10 1.367(5)
C9 H9 0.9500
C10 C11 1.407(6)
C10 Br2 1.905(4)
C11 C12 1.374(6)
C11 H11 0.9500
C12 C13 1.397(5)
C12 H12 0.9500
C13 N1 1.401(5)
C14 N1 1.456(5)
C14 C15 1.511(5)
C14 H14A 0.9900
C14 H14B 0.9900
C15 F1 1.414(4)
C15 C16 1.514(5)
C15 H15 1.0000
C16 N2 1.450(5)
C16 H16A 0.9900
C16 H16B 0.9900
C17 N3 1.345(5)
C17 N2 1.378(5)
C17 C18 1.392(6)
C18 C19 1.373(6)
C18 H18 0.9500
C19 C20 1.399(6)
C19 H19 0.9500
C20 C21 1.381(6)
C20 H20 0.9500
C21 N3 1.323(5)
C21 O1 1.370(5)
C22 O1 1.437(5)
C22 H22A 0.9800
C22 H22B 0.9800
C22 H22C 0.9800
N2 H2N 0.82(4)

loop_
_geom_hbond_atom_site_label_D
_geom_hbond_atom_site_label_H
_geom_hbond_atom_site_label_A
_geom_hbond_distance_DH
_geom_hbond_distance_HA
_geom_hbond_distance_DA
_geom_hbond_angle_DHA
_geom_hbond_site_symmetry_A
N2 H2N Br1 0.82(4) 3.02(5) 3.823(4) 169(4) 2_654

loop_
_geom_torsion_atom_site_label_1
_geom_torsion_atom_site_label_2
_geom_torsion_atom_site_label_3
_geom_torsion_atom_site_label_4
_geom_torsion
N1 C1 C2 C3 -179.0(4)
C6 C1 C2 C3 1.4(6)
C1 C2 C3 C4 0.2(6)
C2 C3 C4 C5 -1.7(6)
C2 C3 C4 Br1 177.6(3)
C3 C4 C5 C6 1.5(6)
Br1 C4 C5 C6 -177.8(3)
C4 C5 C6 C1 0.1(6)
C4 C5 C6 C8 179.7(4)
N1 C1 C6 C5 178.7(3)
C2 C1 C6 C5 -1.6(6)
N1 C1 C6 C8 -1.0(4)
C2 C1 C6 C8 178.7(4)
C5 C6 C8 C9 0.6(8)
C1 C6 C8 C9 -179.8(4)
C5 C6 C8 C13 -179.6(4)
C1 C6 C8 C13 0.0(4)
C13 C8 C9 C10 -0.3(6)
C6 C8 C9 C10 179.5(4)
C8 C9 C10 C11 -0.2(6)
C8 C9 C10 Br2 -179.4(3)
C9 C10 C11 C12 1.0(7)
Br2 C10 C11 C12 -179.8(3)
C10 C11 C12 C13 -1.1(7)
C11 C12 C13 N1 179.7(4)
C11 C12 C13 C8 0.6(6)
C9 C8 C13 C12 0.1(6)
C6 C8 C13 C12 -179.7(4)
C9 C8 C13 N1 -179.2(3)
C6 C8 C13 N1 1.0(4)
N1 C14 C15 F1 69.9(4)
N1 C14 C15 C16 -169.9(3)
F1 C15 C16 N2 -59.8(4)
C14 C15 C16 N2 -179.2(3)
N3 C17 C18 C19 -1.1(6)
N2 C17 C18 C19 -179.2(4)
C17 C18 C19 C20 0.2(7)
C18 C19 C20 C21 1.2(7)
C19 C20 C21 N3 -2.0(8)
C19 C20 C21 O1 177.8(4)
C6 C1 N1 C13 1.6(4)
C2 C1 N1 C13 -178.0(4)
C6 C1 N1 C14 -177.4(3)
C2 C1 N1 C14 3.0(7)
C12 C13 N1 C1 179.2(4)
C8 C13 N1 C1 -1.6(4)
C12 C13 N1 C14 -1.8(7)
C8 C13 N1 C14 177.4(3)
C15 C14 N1 C1 -89.2(5)
C15 C14 N1 C13 91.9(5)
N3 C17 N2 C16 17.7(5)
C18 C17 N2 C16 -164.1(4)
C15 C16 N2 C17 -82.8(4)
O1 C21 N3 C17 -178.6(4)
C20 C21 N3 C17 1.2(6)
N2 C17 N3 C21 178.6(4)
C18 C17 N3 C21 0.4(6)
N3 C21 O1 C22 1.6(6)
C20 C21 O1 C22 -178.2(4)
